data_1534038
loop_
_publ_author_name
'Polyakova, I.N.'
'Malinina, E.A.'
'Kuznetsov, N.T.'

_publ_section_title
;
 Crystal structures of cesium and dimethylammonium cupradecaborates, Cs
 (Cu B10 H10) and (C H3)2 N H2 (Cu B10 H10)
;
_journal_name_full Kristallografiya
_journal_page_first 89
_journal_page_last 96
_journal_volume 48
_journal_year 2003
_chemical_formula_sum 'B10 Cs Cu H10'
_chemical_name_systematic 'Cs (Cu (B10 H10))'
_space_group_IT_number 60
_symmetry_space_group_name_Hall '-P 2n 2ab'
_symmetry_space_group_name_H-M 'P b c n'
_cell_angle_alpha 90
_cell_angle_beta 90
_cell_angle_gamma 90
_cell_formula_units_Z 8
_cell_length_a 21.212
_cell_length_b 9.216
_cell_length_c 9.657
_cell_volume 1887.845
_citation_journal_id_ASTM KRISAJ
_cod_data_source_file Polyakova_KRISAJ_2003_475.cif
_cod_data_source_block H10B10Cs1Cu1
_cod_original_formula_sum 'H10 B10 Cs1 Cu1'
_cod_database_code 1534038

loop_
_symmetry_equiv_pos_as_xyz
x,y,z
-x+1/2,-y+1/2,z+1/2
x+1/2,-y+1/2,-z
-x,y,-z+1/2
-x,-y,-z
x-1/2,y-1/2,-z-1/2
-x-1/2,y-1/2,z
x,-y,z-1/2

loop_
_atom_site_label
_atom_site_type_symbol
_atom_site_fract_x
_atom_site_fract_y
_atom_site_fract_z
_atom_site_occupancy
_atom_site_U_iso_or_equiv
H5 H-1 0.4182 0.0761 0.3102 1 0.0
H8 H-1 0.4556 0.0884 0.5733 1 0.0
H2 H-1 0.319 0.3756 0.2919 1 0.0
H7 H-1 0.339 0.2038 0.7415 1 0.0
H4 H-1 0.3387 -0.0256 0.576 1 0.0
B7 B 0.3468 0.2383 0.6378 1 0.0
H9 H-1 0.448 0.371 0.3747 1 0.0
Cs1 Cs+1 0.07506 0.23588 0.49879 1 0.0
Cu1 Cu+1 0.25546 0.23855 0.20942 1 0.0
H6 H-1 0.3257 0.4974 0.5385 1 0.0
B8 B 0.4158 0.1668 0.5453 1 0.0
H3 H-1 0.2359 0.2657 0.5021 1 0.0
B10 B 0.4101 0.3439 0.5983 1 0.0
B3 B 0.2888 0.238 0.5014 1 0.0
H10 H-1 0.4417 0.408 0.6647 1 0.0
B1 B 0.3068 0.1251 0.3693 1 0.0
B2 B 0.3344 0.2988 0.3524 1 0.0
B5 B 0.3867 0.1391 0.3727 1 0.0
B4 B 0.3406 0.0822 0.5238 1 0.0
H1 H-1 0.2779 0.0664 0.3062 1 0.0
B6 B 0.3423 0.3905 0.5163 1 0.0
B9 B 0.4126 0.319 0.4253 1 0.0
